data_7055174
loop_
_publ_author_name
'Su, Jian'
'Yao, Liudi'
'Zhang, Jun'
'Yuan, Shizhen'
'Xie, Fazhi'
'Ding, Yi'
'Zhao, Meng'
'Wang, Shichao'
'Li, Hao'
'Zhang, Shengyi'
'Wu, Jieying'
'Tian, Yupeng'

_publ_section_title
;
 A novel 2D infinite M3L2cage-based Cd(ii) microporous coordination
 polymer with a tripodal carboxylic acid ligand and solvent-dependent
 luminescence properties
;
_journal_issue 1
_journal_name_full 'New J. Chem.'
_journal_page_first 97
_journal_paper_doi 10.1039/C5NJ02144H
_journal_volume 40
_journal_year 2016
_chemical_formula_moiety 'C26 H20 Cd N2 O8, 1.5(H2 O), 0.5(C3 H7 N O)'
_chemical_formula_sum 'C27.5 H26.9 Cd N2.5 O10'
_chemical_formula_weight 600.84
_chemical_name_systematic 'compoud 1'
_chemical_properties_physical Solvothermal
_space_group_crystal_system trigonal
_space_group_IT_number 167
_space_group_name_Hall '-R 3 2"c'
_space_group_name_H-M_alt 'R -3 c :H'
_symmetry_space_group_name_Hall '-R 3 2"c'
_symmetry_space_group_name_H-M 'R -3 c :H'
_atom_sites_solution_hydrogens mixed
_audit_creation_method SHELXL-2013
_audit_update_record
;
2015-05-22 deposited with the CCDC.
2015-11-17 downloaded from the CCDC.
;
_cell_angle_alpha 90
_cell_angle_beta 90
_cell_angle_gamma 120
_cell_formula_units_Z 18
_cell_length_a 17.9949(7)
_cell_length_b 17.9949(7)
_cell_length_c 64.9775(8)
_cell_measurement_reflns_used 3902
_cell_measurement_temperature 291(2)
_cell_measurement_theta_max 17.542
_cell_measurement_theta_min 2.263
_cell_volume 18221.9(10)
_computing_cell_refinement 'Bruker SMART'
_computing_data_collection 'Bruker SMART'
_computing_data_reduction 'Bruker SAINT'
_computing_molecular_graphics 'Bruker SHELXTL'
_computing_publication_material 'Bruker SHELXTL'
_computing_structure_refinement 'SHELXL-2013 (Sheldrick, 2013)'
_computing_structure_solution 'Bruker SHELXTL'
_diffrn_ambient_temperature 291(2)
_diffrn_measured_fraction_theta_full 1.000
_diffrn_measured_fraction_theta_max 1.000
_diffrn_measurement_device_type 'CCD area detector'
_diffrn_measurement_method 'phi and omega scans'
_diffrn_radiation_source 'sealed tube'
_diffrn_radiation_type MoK\a
_diffrn_radiation_wavelength 0.71073
_diffrn_reflns_av_R_equivalents 0.0694
_diffrn_reflns_av_unetI/netI 0.0414
_diffrn_reflns_laue_measured_fraction_full 1.000
_diffrn_reflns_laue_measured_fraction_max 1.000
_diffrn_reflns_limit_h_max 20
_diffrn_reflns_limit_h_min -21
_diffrn_reflns_limit_k_max 21
_diffrn_reflns_limit_k_min -19
_diffrn_reflns_limit_l_max 74
_diffrn_reflns_limit_l_min -77
_diffrn_reflns_number 42303
_diffrn_reflns_point_group_measured_fraction_full 1.000
_diffrn_reflns_point_group_measured_fraction_max 1.000
_diffrn_reflns_theta_full 25.242
_diffrn_reflns_theta_max 25.249
_diffrn_reflns_theta_min 1.449
_exptl_absorpt_coefficient_mu 0.572
_exptl_absorpt_correction_T_max 0.2806
_exptl_absorpt_correction_T_min 0.2246
_exptl_absorpt_correction_type multi-scan
_exptl_absorpt_process_details 'SADABS; Bruker, 2000'
_exptl_crystal_colour colorless
_exptl_crystal_density_diffrn 0.986
_exptl_crystal_description block
_exptl_crystal_F_000 5436
_exptl_crystal_size_max 0.240
_exptl_crystal_size_mid 0.240
_exptl_crystal_size_min 0.230
_platon_squeeze_details
;
;
_refine_diff_density_max 0.358
_refine_diff_density_min -0.391
_refine_diff_density_rms 0.060
_refine_ls_extinction_method none
_refine_ls_goodness_of_fit_ref 1.012
_refine_ls_hydrogen_treatment constr
_refine_ls_matrix_type full
_refine_ls_number_parameters 236
_refine_ls_number_reflns 3677
_refine_ls_number_restraints 367
_refine_ls_restrained_S_all 1.039
_refine_ls_R_factor_all 0.1388
_refine_ls_R_factor_gt 0.0626
_refine_ls_shift/su_max 0.002
_refine_ls_shift/su_mean 0.000
_refine_ls_structure_factor_coef Fsqd
_refine_ls_weighting_details
;
 w=1/[\s^2^(Fo^2^)+(0.1190P)^2^]
 where P=(Fo^2^+2Fc^2^)/3
;
_refine_ls_weighting_scheme calc
_refine_ls_wR_factor_gt 0.1909
_refine_ls_wR_factor_ref 0.2203
_reflns_Friedel_coverage 0.000
_reflns_number_gt 1792
_reflns_number_total 3677
_reflns_threshold_expression 'I > 2\s(I)'
_cod_data_source_file c5nj02144h2.cif
_cod_data_source_block a
_cod_depositor_comments 'Adding full bibliography for 7055174.cif.'
_cod_original_cell_volume 18221.8(14)
_cod_database_code 7055174
_shelx_space_group_comment
;
The symmetry employed for this shelxl refinement is uniquely defined
by the following loop, which should always be used as a source of
symmetry information in preference to the above space-group names.
They are only intended as comments.
;
_shelx_estimated_absorpt_t_min 0.875
_shelx_estimated_absorpt_t_max 0.880
_shelxl_version_number 2013-2

loop_
_space_group_symop_operation_xyz
'x, y, z'
'-y, x-y, z'
'-x+y, -x, z'
'y, x, -z+1/2'
'x-y, -y, -z+1/2'
'-x, -x+y, -z+1/2'
'x+2/3, y+1/3, z+1/3'
'-y+2/3, x-y+1/3, z+1/3'
'-x+y+2/3, -x+1/3, z+1/3'
'y+2/3, x+1/3, -z+5/6'
'x-y+2/3, -y+1/3, -z+5/6'
'-x+2/3, -x+y+1/3, -z+5/6'
'x+1/3, y+2/3, z+2/3'
'-y+1/3, x-y+2/3, z+2/3'
'-x+y+1/3, -x+2/3, z+2/3'
'y+1/3, x+2/3, -z+7/6'
'x-y+1/3, -y+2/3, -z+7/6'
'-x+1/3, -x+y+2/3, -z+7/6'
'-x, -y, -z'
'y, -x+y, -z'
'x-y, x, -z'
'-y, -x, z-1/2'
'-x+y, y, z-1/2'
'x, x-y, z-1/2'
'-x+2/3, -y+1/3, -z+1/3'
'y+2/3, -x+y+1/3, -z+1/3'
'x-y+2/3, x+1/3, -z+1/3'
'-y+2/3, -x+1/3, z-1/6'
'-x+y+2/3, y+1/3, z-1/6'
'x+2/3, x-y+1/3, z-1/6'
'-x+1/3, -y+2/3, -z+2/3'
'y+1/3, -x+y+2/3, -z+2/3'
'x-y+1/3, x+2/3, -z+2/3'
'-y+1/3, -x+2/3, z+1/6'
'-x+y+1/3, y+2/3, z+1/6'
'x+1/3, x-y+2/3, z+1/6'

loop_
_atom_site_label
_atom_site_type_symbol
_atom_site_fract_x
_atom_site_fract_y
_atom_site_fract_z
_atom_site_U_iso_or_equiv
_atom_site_adp_type
_atom_site_occupancy
_atom_site_site_symmetry_order
_atom_site_calc_flag
_atom_site_refinement_flags_posn
_atom_site_refinement_flags_adp
_atom_site_refinement_flags_occupancy
_atom_site_disorder_assembly
_atom_site_disorder_group
C1 C -0.0173(5) 0.8329(4) 0.41683(11) 0.0944(18) Uani 1 1 d . . . . .
C2 C -0.0076(4) 0.9185(4) 0.41699(9) 0.0820(16) Uani 1 1 d . . . . .
C3 C -0.0801(4) 0.9278(4) 0.41737(8) 0.0829(17) Uani 1 1 d . . . . .
H3 H -0.1341 0.8789 0.4179 0.099 Uiso 1 1 calc R U . . .
C4 C -0.0197(13) 0.652(2) 0.3724(2) 0.152(2) Uani 0.403(12) 1 d D U P A 1
C5 C 0.0295(8) 0.6420(11) 0.35505(17) 0.160(4) Uani 0.403(12) 1 d DG U P A 1
C6 C 0.1162(8) 0.6691(12) 0.35724(18) 0.160(5) Uani 0.403(12) 1 d DG U P A 1
H6 H 0.1437 0.6920 0.3697 0.192 Uiso 0.403(12) 1 calc R U P A 1
C7 C 0.1619(8) 0.6621(13) 0.3408(2) 0.164(5) Uani 0.403(12) 1 d DG U P A 1
H7 H 0.2199 0.6803 0.3423 0.196 Uiso 0.403(12) 1 calc R U P A 1
N1 N 0.1208(11) 0.6280(11) 0.3222(2) 0.165(5) Uani 0.403(12) 1 d DG U P A 1
C8 C 0.0340(11) 0.6009(13) 0.32002(17) 0.165(5) Uani 0.403(12) 1 d DG U P A 1
H8 H 0.0066 0.5781 0.3076 0.198 Uiso 0.403(12) 1 calc R U P A 1
C9 C -0.0116(9) 0.6079(14) 0.33644(19) 0.169(5) Uani 0.403(12) 1 d DG U P A 1
H9 H -0.0696 0.5898 0.3350 0.203 Uiso 0.403(12) 1 calc R U P A 1
C10 C 0.1520(9) 0.6073(17) 0.3032(3) 0.162(6) Uani 0.403(12) 1 d D U P A 1
H10A H 0.1409 0.6345 0.2917 0.194 Uiso 0.403(12) 1 d R U P A 1
H10B H 0.1209 0.5659 0.2938 0.194 Uiso 0.403(12) 1 d R U P A 1
C4' C 0.0112(12) 0.6560(17) 0.37777(14) 0.150(2) Uani 0.597(12) 1 d D U P A 2
C5' C 0.0455(7) 0.6454(8) 0.35750(12) 0.158(3) Uani 0.597(12) 1 d DG U P A 2
C6' C 0.1080(7) 0.6216(9) 0.35721(15) 0.162(4) Uani 0.597(12) 1 d DG U P A 2
H6' H 0.1261 0.6089 0.3695 0.194 Uiso 0.597(12) 1 calc R U P A 2
C7' C 0.1434(7) 0.6166(9) 0.33862(19) 0.166(4) Uani 0.597(12) 1 d DG U P A 2
H7' H 0.1853 0.6007 0.3384 0.199 Uiso 0.597(12) 1 calc R U P A 2
N1' N 0.1164(8) 0.6354(8) 0.32031(14) 0.173(4) Uani 0.597(12) 1 d DG U P A 2
C8' C 0.0538(8) 0.6593(10) 0.32060(12) 0.172(4) Uani 0.597(12) 1 d DG U P A 2
H8' H 0.0357 0.6719 0.3084 0.207 Uiso 0.597(12) 1 calc R U P A 2
C9' C 0.0184(8) 0.6642(10) 0.33920(15) 0.165(4) Uani 0.597(12) 1 d DG U P A 2
H9' H -0.0234 0.6802 0.3394 0.198 Uiso 0.597(12) 1 calc R U P A 2
C10' C 0.1652(10) 0.6439(14) 0.3013(3) 0.179(5) Uani 0.597(12) 1 d D U P A 2
H10C H 0.1683 0.6670 0.2885 0.215 Uiso 0.597(12) 1 d R U P A 2
H10D H 0.1271 0.5971 0.2923 0.215 Uiso 0.597(12) 1 d R U P A 2
C11 C 0.2459(8) 0.6398(15) 0.30330(13) 0.161(4) Uani 1 1 d D . . . .
C12 C 0.3140(14) 0.7323(12) 0.30358(13) 0.157(4) Uani 1 1 d . . . . .
Cd1 Cd -0.04699(3) 0.6667 0.4167 0.1030(4) Uani 1 2 d S TU P . .
O1 O -0.0897(3) 0.7680(3) 0.41543(9) 0.1281(17) Uani 1 1 d . . . . .
O2 O 0.0482(3) 0.8258(3) 0.41726(9) 0.1249(16) Uani 1 1 d . . . . .
O3 O 0.0231(14) 0.6642(17) 0.3878(3) 0.148(2) Uani 0.403(12) 1 d D U P A 1
O4 O -0.0869(11) 0.6510(11) 0.3686(3) 0.156(3) Uani 0.403(12) 1 d D U P A 1
O3' O 0.0507(9) 0.6658(8) 0.39356(18) 0.145(2) Uani 0.597(12) 1 d D U P A 2
O4' O -0.0551(8) 0.6589(8) 0.3789(2) 0.154(2) Uani 0.597(12) 1 d D U P A 2
C13 C 0.2885(9) 0.8033(8) 0.30461(16) 0.198(5) Uani 1 1 d . . . . .
H13A H 0.3377 0.8580 0.3015 0.296 Uiso 1 1 calc R U . . .
H13B H 0.2682 0.8047 0.3182 0.296 Uiso 1 1 calc R U . . .
H13C H 0.2440 0.7908 0.2948 0.296 Uiso 1 1 calc R U . . .

loop_
_atom_site_aniso_label
_atom_site_aniso_U_11
_atom_site_aniso_U_22
_atom_site_aniso_U_33
_atom_site_aniso_U_23
_atom_site_aniso_U_13
_atom_site_aniso_U_12
C1 0.077(4) 0.071(4) 0.140(6) 0.002(4) 0.001(4) 0.040(4)
C2 0.061(3) 0.076(4) 0.111(5) 0.010(3) 0.004(3) 0.035(3)
C3 0.074(4) 0.075(4) 0.086(4) 0.007(3) 0.007(3) 0.026(3)
C4 0.151(3) 0.148(3) 0.154(3) 0.004(3) 0.005(3) 0.072(2)
C5 0.158(6) 0.157(6) 0.157(6) 0.008(5) 0.007(5) 0.072(5)
C6 0.163(6) 0.161(7) 0.154(7) 0.007(6) 0.004(5) 0.080(6)
C7 0.165(7) 0.166(8) 0.156(7) -0.002(6) 0.002(5) 0.080(6)
N1 0.160(6) 0.175(7) 0.155(7) 0.000(5) 0.003(5) 0.080(5)
C8 0.161(7) 0.171(8) 0.161(7) 0.000(6) 0.002(5) 0.081(6)
C9 0.162(7) 0.171(7) 0.163(6) 0.002(6) 0.006(5) 0.075(6)
C10 0.156(8) 0.170(9) 0.149(8) -0.003(7) -0.001(6) 0.073(7)
C4' 0.150(3) 0.146(3) 0.153(3) 0.004(3) 0.006(2) 0.073(2)
C5' 0.157(5) 0.152(6) 0.160(5) 0.007(5) 0.012(5) 0.073(4)
C6' 0.172(6) 0.157(7) 0.157(6) 0.002(5) 0.018(5) 0.082(5)
C7' 0.175(6) 0.173(7) 0.153(6) -0.002(5) 0.010(5) 0.090(5)
N1' 0.169(6) 0.191(6) 0.156(5) -0.001(5) 0.008(5) 0.088(5)
C8' 0.179(7) 0.175(7) 0.164(6) 0.000(6) 0.002(5) 0.089(5)
C9' 0.169(6) 0.160(7) 0.162(5) -0.005(5) 0.007(5) 0.079(5)
C10' 0.175(8) 0.193(8) 0.148(7) 0.001(7) 0.013(6) 0.075(6)
C11 0.176(14) 0.241(17) 0.087(6) 0.004(8) 0.004(6) 0.120(16)
C12 0.170(11) 0.199(15) 0.081(6) 0.012(7) -0.005(7) 0.077(12)
Cd1 0.0750(4) 0.0688(5) 0.1632(8) 0.0055(4) 0.0027(2) 0.0344(2)
O1 0.092(3) 0.076(3) 0.213(5) -0.002(3) -0.019(3) 0.038(3)
O2 0.108(4) 0.084(3) 0.188(5) -0.003(3) -0.014(3) 0.052(3)
O3 0.148(3) 0.146(3) 0.150(3) 0.003(3) 0.008(2) 0.073(2)
O4 0.149(5) 0.156(5) 0.152(5) 0.004(5) 0.002(4) 0.068(4)
O3' 0.145(3) 0.146(3) 0.148(3) 0.000(3) 0.013(2) 0.075(3)
O4' 0.151(3) 0.150(3) 0.155(3) 0.005(3) 0.006(3) 0.072(2)
C13 0.265(15) 0.174(10) 0.170(10) 0.019(8) 0.014(9) 0.122(11)

loop_
_atom_type_symbol
_atom_type_description
_atom_type_scat_dispersion_real
_atom_type_scat_dispersion_imag
_atom_type_scat_source
C C 0.0033 0.0016 'International Tables Vol C Tables 4.2.6.8 and 6.1.1.4'
H H 0.0000 0.0000 'International Tables Vol C Tables 4.2.6.8 and 6.1.1.4'
N N 0.0061 0.0033 'International Tables Vol C Tables 4.2.6.8 and 6.1.1.4'
O O 0.0106 0.0060 'International Tables Vol C Tables 4.2.6.8 and 6.1.1.4'
Cd Cd -0.8075 1.2024 'International Tables Vol C Tables 4.2.6.8 and 6.1.1.4'

loop_
_geom_angle_atom_site_label_1
_geom_angle_atom_site_label_2
_geom_angle_atom_site_label_3
_geom_angle
_geom_angle_site_symmetry_1
_geom_angle_site_symmetry_3
O1 C1 O2 120.2(6) . .
O1 C1 C2 120.6(6) . .
O2 C1 C2 119.2(6) . .
C3 C2 C3 118.0(7) 2_675 .
C3 C2 C1 121.9(6) 2_675 .
C3 C2 C1 120.0(6) . .
C2 C3 C2 121.9(7) 3_465 .
O3 C4 O4 135.1(16) . .
O3 C4 C5 106.1(13) . .
O4 C4 C5 118.7(13) . .
C6 C5 C9 120.0 . .
C6 C5 C4 120.5(5) . .
C9 C5 C4 119.5(4) . .
C5 C6 C7 120.0 . .
N1 C7 C6 120.0 . .
C7 N1 C8 120.0 . .
C7 N1 C10 130.7(12) . .
C8 N1 C10 109.1(12) . .
N1 C8 C9 120.0 . .
C8 C9 C5 120.0 . .
N1 C10 C11 113.6(12) . .
O3' C4' O4' 117.2(11) . .
O3' C4' C5' 120.8(10) . .
O4' C4' C5' 122.0(9) . .
C6' C5' C9' 120.0 . .
C6' C5' C4' 119.8(4) . .
C9' C5' C4' 120.1(4) . .
C7' C6' C5' 120.0 . .
C6' C7' N1' 120.0 . .
C8' N1' C7' 120.0 . .
C8' N1' C10' 120.7(10) . .
C7' N1' C10' 118.5(10) . .
N1' C8' C9' 120.0 . .
C8' C9' C5' 120.0 . .
N1' C10' C11 117.6(14) . .
C12 C11 C10 115(2) 2_665 .
C12 C11 C12 119.4(15) 2_665 .
C10 C11 C12 125(2) . .
C12 C11 C10' 138(2) 2_665 .
C12 C11 C10' 102.9(19) . .
C11 C12 C11 120.6(15) 3_565 .
C11 C12 C13 119(2) 3_565 .
C11 C12 C13 119.9(18) . .
O3 Cd1 O3 111.3(10) . 11_565
O3 Cd1 O1 113.2(7) . .
O3 Cd1 O1 115.4(6) 11_565 .
O3 Cd1 O1 115.4(6) . 11_565
O3 Cd1 O1 113.2(7) 11_565 11_565
O1 Cd1 O1 86.6(3) . 11_565
O1 Cd1 O3' 122.4(4) . .
O1 Cd1 O3' 125.0(4) 11_565 .
O1 Cd1 O3' 125.0(4) . 11_565
O1 Cd1 O3' 122.4(4) 11_565 11_565
O3' Cd1 O3' 80.8(6) . 11_565
O1 Cd1 O4' 88.6(3) . .
O1 Cd1 O4' 88.8(3) 11_565 .
O3' Cd1 O4' 51.4(3) . .
O3' Cd1 O4' 132.1(5) 11_565 .
O1 Cd1 O4' 88.8(3) . 11_565
O1 Cd1 O4' 88.6(3) 11_565 11_565
O3' Cd1 O4' 132.1(5) . 11_565
O3' Cd1 O4' 51.4(3) 11_565 11_565
O4' Cd1 O4' 176.4(6) . 11_565
O3 Cd1 O2 84.7(7) . 11_565
O3 Cd1 O2 88.0(7) 11_565 11_565
O1 Cd1 O2 139.62(18) . 11_565
O1 Cd1 O2 53.31(15) 11_565 11_565
O3' Cd1 O2 84.2(4) . 11_565
O3' Cd1 O2 86.0(3) 11_565 11_565
O4' Cd1 O2 86.5(3) . 11_565
O4' Cd1 O2 93.9(3) 11_565 11_565
O3 Cd1 O2 88.0(7) . .
O3 Cd1 O2 84.7(7) 11_565 .
O1 Cd1 O2 53.32(16) . .
O1 Cd1 O2 139.63(18) 11_565 .
O3' Cd1 O2 86.0(4) . .
O3' Cd1 O2 84.2(4) 11_565 .
O4' Cd1 O2 93.9(3) . .
O4' Cd1 O2 86.5(3) 11_565 .
O2 Cd1 O2 167.0(2) 11_565 .
C1 O1 Cd1 97.7(4) . .
C1 O2 Cd1 88.6(4) . .
C4 O3 Cd1 111.9(13) . .
C4' O3' Cd1 99.1(8) . .
C4' O4' Cd1 91.8(8) . .

loop_
_geom_bond_atom_site_label_1
_geom_bond_atom_site_label_2
_geom_bond_distance
_geom_bond_site_symmetry_2
C1 O1 1.243(8) .
C1 O2 1.250(7) .
C1 C2 1.460(8) .
C2 C3 1.385(7) 2_675
C2 C3 1.395(7) .
C3 C2 1.385(7) 3_465
C4 O3 1.212(8) .
C4 O4 1.224(8) .
C4 C5 1.504(5) .
C5 C6 1.3900 .
C5 C9 1.3900 .
C6 C7 1.3900 .
C7 N1 1.3900 .
N1 C8 1.3900 .
N1 C10 1.477(8) .
C8 C9 1.3900 .
C10 C11 1.487(8) .
C4' O3' 1.210(7) .
C4' O4' 1.222(7) .
C4' C5' 1.506(5) .
C5' C6' 1.3900 .
C5' C9' 1.3900 .
C6' C7' 1.3900 .
C7' N1' 1.3900 .
N1' C8' 1.3900 .
N1' C10' 1.480(18) .
C8' C9' 1.3900 .
C10' C11 1.496(8) .
C11 C12 1.287(12) 2_665
C11 C12 1.494(12) .
C12 C11 1.287(12) 3_565
C12 C13 1.560(15) .
Cd1 O3 2.27(2) .
Cd1 O3 2.27(2) 11_565
Cd1 O1 2.307(4) .
Cd1 O1 2.307(4) 11_565
Cd1 O3' 2.317(13) .
Cd1 O3' 2.317(13) 11_565
Cd1 O4' 2.457(15) .
Cd1 O4' 2.457(15) 11_565
Cd1 O2 2.495(5) 11_565
Cd1 O2 2.496(5) .

loop_
_geom_torsion_atom_site_label_1
_geom_torsion_atom_site_label_2
_geom_torsion_atom_site_label_3
_geom_torsion_atom_site_label_4
_geom_torsion
_geom_torsion_site_symmetry_1
_geom_torsion_site_symmetry_4
O1 C1 C2 C3 -176.3(7) . 2_675
O2 C1 C2 C3 0.7(11) . 2_675
O1 C1 C2 C3 5.6(11) . .
O2 C1 C2 C3 -177.4(7) . .
C3 C2 C3 C2 3.6(13) 2_675 3_465
C1 C2 C3 C2 -178.3(4) . 3_465
O3 C4 C5 C6 -17(3) . .
O4 C4 C5 C6 160(2) . .
O3 C4 C5 C9 164.9(19) . .
O4 C4 C5 C9 -18(3) . .
C9 C5 C6 C7 0.0 . .
C4 C5 C6 C7 -178(2) . .
C5 C6 C7 N1 0.0 . .
C6 C7 N1 C8 0.0 . .
C6 C7 N1 C10 -174(2) . .
C7 N1 C8 C9 0.0 . .
C10 N1 C8 C9 175.5(18) . .
N1 C8 C9 C5 0.0 . .
C6 C5 C9 C8 0.0 . .
C4 C5 C9 C8 178(2) . .
C7 N1 C10 C11 -10(3) . .
C8 N1 C10 C11 175.5(17) . .
O3' C4' C5' C6' 19(3) . .
O4' C4' C5' C6' -164.3(17) . .
O3' C4' C5' C9' -157.3(16) . .
O4' C4' C5' C9' 19(3) . .
C9' C5' C6' C7' 0.0 . .
C4' C5' C6' C7' -176.2(15) . .
C5' C6' C7' N1' 0.0 . .
C6' C7' N1' C8' 0.0 . .
C6' C7' N1' C10' 169.8(14) . .
C7' N1' C8' C9' 0.0 . .
C10' N1' C8' C9' -169.6(14) . .
N1' C8' C9' C5' 0.0 . .
C6' C5' C9' C8' 0.0 . .
C4' C5' C9' C8' 176.2(16) . .
C8' N1' C10' C11 164.0(14) . .
C7' N1' C10' C11 -6(2) . .
N1 C10 C11 C12 113.5(19) . 2_665
N1 C10 C11 C12 -65(3) . .
N1 C10 C11 C10' -78(2) . .
N1' C10' C11 C12 87(2) . 2_665
N1' C10' C11 C10 71(3) . .
N1' C10' C11 C12 -97.7(16) . .
C12 C11 C12 C11 3(2) 2_665 3_565
C10 C11 C12 C11 -179.0(9) . 3_565
C10' C11 C12 C11 -173.7(10) . 3_565
C12 C11 C12 C13 -176.2(7) 2_665 .
C10 C11 C12 C13 2.1(16) . .
C10' C11 C12 C13 7.4(13) . .
O2 C1 O1 Cd1 3.6(8) . .
O1 C1 O2 Cd1 -3.3(7) . .
O4 C4 O3 Cd1 10(5) . .
C5 C4 O3 Cd1 -173.5(17) . .
O4' C4' O3' Cd1 7(2) . .
C5' C4' O3' Cd1 -176.1(18) . .
O3' C4' O4' Cd1 -7(2) . .
C5' C4' O4' Cd1 177(2) . .

loop_
_platon_squeeze_void_nr
_platon_squeeze_void_average_x
_platon_squeeze_void_average_y
_platon_squeeze_void_average_z
_platon_squeeze_void_volume
_platon_squeeze_void_count_electrons
1 -0.141 -0.028 0.000 7779.0 2444.7
